data_4038434
loop_
_publ_author_name
'Zhang, Qian'
'Sun, Zhe'
'Zhang, Lei'
'Li, Mengyuan'
'Zi, Lingjian'
'Liu, Zongyu'
'Zhen, Bin'
'Sun, Wenfang'
'Liu, Xuguang'

_publ_section_title
;
 Synthesis, Structures, and Properties of BN-Dinaphthothiophenes:
 Influence of B and N Placement on Photophysical Properties and
 Aromaticity.
;
_journal_name_full 'The Journal of organic chemistry'
_journal_paper_doi 10.1021/acs.joc.0c00541
_journal_year 2020
_chemical_formula_moiety 'B2 C30 N2 S, C H Cl3'
_chemical_formula_sum 'C31 H23 B2 Cl3 N2 S'
_chemical_formula_weight 583.54
_space_group_crystal_system monoclinic
_space_group_IT_number 15
_space_group_name_Hall '-C 2yc'
_space_group_name_H-M_alt 'C 1 2/c 1'
_atom_sites_solution_hydrogens geom
_atom_sites_solution_primary direct
_audit_creation_date 2019-01-29
_audit_creation_method
;
Olex2 1.2
(compiled 2017.03.28 svn.r3405 for OlexSys, GUI svn.r5337)
;
_cell_angle_alpha 90
_cell_angle_beta 106.34(3)
_cell_angle_gamma 90
_cell_formula_units_Z 8
_cell_length_a 25.915(5)
_cell_length_b 8.985(4)
_cell_length_c 25.802(9)
_cell_measurement_reflns_used 843
_cell_measurement_temperature 293(2)
_cell_measurement_theta_max 25.1200
_cell_measurement_theta_min 2.5010
_cell_volume 5765(4)
_computing_cell_refinement 'CrysAlisPro 1.171.39.7e (Rigaku OD, 2015)'
_computing_data_collection 'CrysAlisPro 1.171.39.7e (Rigaku OD, 2015)'
_computing_data_reduction 'CrysAlisPro 1.171.39.7e (Rigaku OD, 2015)'
_computing_molecular_graphics 'Olex2 (Dolomanov et al., 2009)'
_computing_publication_material 'Olex2 (Dolomanov et al., 2009)'
_computing_structure_refinement 'ShelXL (Sheldrick, 2015)'
_computing_structure_solution 'SIR2004 (Burla et al., 2007)'
_diffrn_ambient_temperature 293(2)
_diffrn_detector 'CCD plate'
_diffrn_measured_fraction_theta_full 0.815
_diffrn_measured_fraction_theta_max 0.815
_diffrn_measurement_details
;
List of Runs (angles in degrees, time in seconds):

  # Type    Start    End  Width  t~exp~   \w     \q     \k     \f   Frames
#--------------------------------------------------------------------------
  1  \w     -5.00 117.00   1.00   10.00    --   30.00  54.00 240.00  122
;
_diffrn_measurement_device 'abstract diffractometer'
_diffrn_measurement_device_type 'dtrek-CrysAlisPro-abstract goniometer imported rigaku-d*trek images'
_diffrn_measurement_method '\w scans'
_diffrn_orient_matrix_type 'CrysAlisPro convention (1999,Acta A55,543-557)'
_diffrn_orient_matrix_UB_11 0.0193783000
_diffrn_orient_matrix_UB_12 0.0033709000
_diffrn_orient_matrix_UB_13 -0.0147044000
_diffrn_orient_matrix_UB_21 0.0210204000
_diffrn_orient_matrix_UB_22 -0.0005557000
_diffrn_orient_matrix_UB_23 0.0246649000
_diffrn_orient_matrix_UB_31 0.0009468000
_diffrn_orient_matrix_UB_32 -0.0784815000
_diffrn_orient_matrix_UB_33 -0.0007528000
_diffrn_radiation_monochromator graphite
_diffrn_radiation_probe x-ray
_diffrn_radiation_type MoK\a
_diffrn_radiation_wavelength 0.71073
_diffrn_reflns_av_R_equivalents 0.1398
_diffrn_reflns_av_unetI/netI 0.1467
_diffrn_reflns_Laue_measured_fraction_full 0.815
_diffrn_reflns_Laue_measured_fraction_max 0.815
_diffrn_reflns_limit_h_max 30
_diffrn_reflns_limit_h_min -12
_diffrn_reflns_limit_k_max 7
_diffrn_reflns_limit_k_min -10
_diffrn_reflns_limit_l_max 29
_diffrn_reflns_limit_l_min -19
_diffrn_reflns_number 5432
_diffrn_reflns_point_group_measured_fraction_full 0.815
_diffrn_reflns_point_group_measured_fraction_max 0.815
_diffrn_reflns_theta_full 24.997
_diffrn_reflns_theta_max 24.997
_diffrn_reflns_theta_min 2.410
_diffrn_source 'fine-focus sealed X-ray tube'
_diffrn_source_type 'Enhance (Mo) X-ray Source'
_exptl_absorpt_coefficient_mu 0.415
_exptl_absorpt_correction_T_max 1.00000
_exptl_absorpt_correction_T_min 0.48345
_exptl_absorpt_correction_type multi-scan
_exptl_absorpt_process_details
;
CrysAlisPro 1.171.39.7e (Rigaku Oxford Diffraction, 2015)
Empirical absorption correction using spherical harmonics,
 implemented in SCALE3 ABSPACK scaling algorithm.
;
_exptl_crystal_colour colorless
_exptl_crystal_density_diffrn 1.345
_exptl_crystal_description block
_exptl_crystal_F_000 2400
_exptl_crystal_size_max 0.22
_exptl_crystal_size_mid 0.2
_exptl_crystal_size_min 0.18
_refine_diff_density_max 0.784
_refine_diff_density_min -0.570
_refine_diff_density_rms 0.132
_refine_ls_extinction_method none
_refine_ls_goodness_of_fit_ref 1.079
_refine_ls_hydrogen_treatment constr
_refine_ls_matrix_type full
_refine_ls_number_parameters 352
_refine_ls_number_reflns 4151
_refine_ls_number_restraints 0
_refine_ls_restrained_S_all 1.079
_refine_ls_R_factor_all 0.2107
_refine_ls_R_factor_gt 0.1443
_refine_ls_shift/su_max 0.000
_refine_ls_shift/su_mean 0.000
_refine_ls_structure_factor_coef Fsqd
_refine_ls_weighting_details 'w=1/[\s^2^(Fo^2^)+(0.1898P)^2^] where P=(Fo^2^+2Fc^2^)/3'
_refine_ls_weighting_scheme calc
_refine_ls_wR_factor_gt 0.3537
_refine_ls_wR_factor_ref 0.4083
_reflns_Friedel_coverage 0.000
_reflns_number_gt 1806
_reflns_number_total 4151
_reflns_threshold_expression 'I > 2\s(I)'
_cod_data_source_file jo0c00541_si_003.cif
_cod_data_source_block 1
_cod_database_code 4038434
_shelx_shelxl_version_number 2014/7
_shelx_space_group_comment
;
The symmetry employed for this shelxl refinement is uniquely defined
by the following loop, which should always be used as a source of
symmetry information in preference to the above space-group names.
They are only intended as comments.
;
_shelx_estimated_absorpt_t_max 0.929
_shelx_estimated_absorpt_t_min 0.914
_reflns_odcompleteness_completeness 61.33
_reflns_odcompleteness_iscentric 1
_reflns_odcompleteness_theta 32.85
_olex2_refinement_description
;
1. Fixed Uiso
 At 1.2 times of:
  All C(H) groups
2.a Ternary CH refined with riding coordinates:
 C31(H31)
;
_olex2_submission_special_instructions 'No special instructions were received'
_oxdiff_exptl_absorpt_empirical_details
;
Empirical correction (ABSPACK) includes:
- Absorption correction using spherical harmonics
- Frame scaling
;
_oxdiff_exptl_absorpt_empirical_full_max 2.033
_oxdiff_exptl_absorpt_empirical_full_min 0.479

loop_
_space_group_symop_operation_xyz
'x, y, z'
'-x, y, -z+1/2'
'x+1/2, y+1/2, z'
'-x+1/2, y+1/2, -z+1/2'
'-x, -y, -z'
'x, -y, z-1/2'
'-x+1/2, -y+1/2, -z'
'x+1/2, -y+1/2, z-1/2'

loop_
_atom_site_label
_atom_site_type_symbol
_atom_site_fract_x
_atom_site_fract_y
_atom_site_fract_z
_atom_site_U_iso_or_equiv
_atom_site_adp_type
_atom_site_occupancy
_atom_site_site_symmetry_order
_atom_site_calc_flag
_atom_site_refinement_flags_posn
_atom_site_refinement_flags_adp
_atom_site_refinement_flags_occupancy
_atom_site_disorder_assembly
_atom_site_disorder_group
B1 B 0.8314(4) 0.4597(12) 0.6376(4) 0.046(2) Uani 1 1 d . . . . .
B2 B 0.6073(4) 0.4557(12) 0.6404(4) 0.050(3) Uani 1 1 d . . . . .
C1 C 0.8633(3) 0.5977(10) 0.6671(3) 0.043(2) Uani 1 1 d . . . . .
C2 C 0.9173(3) 0.6255(11) 0.6659(4) 0.053(2) Uani 1 1 d . . . . .
C3 C 0.9446(4) 0.7506(12) 0.6897(4) 0.064(3) Uani 1 1 d . . . . .
C4 C 0.9194(4) 0.8503(12) 0.7163(4) 0.065(3) Uani 1 1 d . . . . .
C5 C 0.8675(4) 0.8297(11) 0.7198(4) 0.060(3) Uani 1 1 d . . . . .
C6 C 0.8379(3) 0.7011(10) 0.6935(3) 0.045(2) Uani 1 1 d . . . . .
C7 C 0.7828(3) 0.6754(9) 0.6941(3) 0.044(2) Uani 1 1 d . . . . .
C8 C 0.7538(3) 0.5518(10) 0.6666(3) 0.045(2) Uani 1 1 d . . . . .
C9 C 0.7000(3) 0.5507(10) 0.6680(4) 0.046(2) Uani 1 1 d . . . . .
C10 C 0.6855(3) 0.6717(10) 0.6939(3) 0.047(2) Uani 1 1 d . . . . .
C11 C 0.6305(3) 0.6987(10) 0.6957(4) 0.048(2) Uani 1 1 d . . . . .
C12 C 0.6159(4) 0.8230(11) 0.7204(4) 0.053(2) Uani 1 1 d . . . . .
C13 C 0.5634(4) 0.8490(12) 0.7181(4) 0.062(3) Uani 1 1 d . . . . .
C14 C 0.5217(4) 0.7467(13) 0.6894(4) 0.070(3) Uani 1 1 d . . . . .
C15 C 0.5364(4) 0.6233(11) 0.6652(3) 0.051(2) Uani 1 1 d . . . . .
C16 C 0.5905(3) 0.5940(10) 0.6663(3) 0.044(2) Uani 1 1 d . . . . .
C17 C 0.5649(3) 0.3368(10) 0.6095(4) 0.046(2) Uani 1 1 d . . . . .
C18 C 0.5244(4) 0.3781(11) 0.5630(4) 0.062(3) Uani 1 1 d . . . . .
C19 C 0.4860(4) 0.2709(13) 0.5333(5) 0.074(3) Uani 1 1 d . . . . .
C20 C 0.4883(4) 0.1286(14) 0.5512(5) 0.076(3) Uani 1 1 d . . . . .
C21 C 0.5287(4) 0.0809(11) 0.5975(6) 0.076(3) Uani 1 1 d . . . . .
C22 C 0.5675(4) 0.1856(11) 0.6262(4) 0.060(3) Uani 1 1 d . . . . .
C23 C 0.6874(4) 0.3161(13) 0.6192(6) 0.086(4) Uani 1 1 d . . . . .
C24 C 0.7351(4) 0.3459(16) 0.6058(7) 0.117(6) Uani 1 1 d . . . . .
C25 C 0.8561(3) 0.3393(10) 0.6078(4) 0.048(2) Uani 1 1 d . . . . .
C26 C 0.8734(4) 0.3739(11) 0.5620(4) 0.060(3) Uani 1 1 d . . . . .
C27 C 0.8947(4) 0.2730(14) 0.5343(5) 0.072(3) Uani 1 1 d . . . . .
C28 C 0.8994(4) 0.1240(13) 0.5494(5) 0.071(3) Uani 1 1 d . . . . .
C29 C 0.8816(4) 0.0819(13) 0.5956(6) 0.083(4) Uani 1 1 d . . . . .
C30 C 0.8591(3) 0.1877(11) 0.6240(4) 0.060(3) Uani 1 1 d . . . . .
C31 C 0.6940(5) 0.8304(13) 0.5650(6) 0.087(4) Uani 1 1 d . . . . .
H31 H 0.7078 0.7640 0.5960 0.105 Uiso 1 1 calc R . . . .
Cl1 Cl 0.6747(2) 0.7206(5) 0.5109(2) 0.150(2) Uani 1 1 d . . . . .
Cl2 Cl 0.74490(19) 0.9501(6) 0.5654(3) 0.160(2) Uani 1 1 d . . . . .
Cl3 Cl 0.63842(16) 0.9238(5) 0.57661(16) 0.1085(13) Uani 1 1 d . . . . .
N1 N 0.7766(3) 0.4483(8) 0.6400(3) 0.052(2) Uani 1 1 d . . . . .
N2 N 0.6620(3) 0.4397(8) 0.6420(3) 0.0490(19) Uani 1 1 d . . . . .
S1 S 0.74164(8) 0.7882(3) 0.71939(10) 0.0544(8) Uani 1 1 d . . . . .

loop_
_atom_site_aniso_label
_atom_site_aniso_U_11
_atom_site_aniso_U_22
_atom_site_aniso_U_33
_atom_site_aniso_U_23
_atom_site_aniso_U_13
_atom_site_aniso_U_12
B1 0.041(5) 0.050(6) 0.047(5) -0.007(5) 0.015(4) -0.016(4)
B2 0.040(5) 0.050(6) 0.052(6) -0.004(5) 0.003(5) -0.011(4)
C1 0.042(4) 0.051(5) 0.036(4) 0.001(4) 0.011(4) -0.008(4)
C2 0.039(4) 0.071(6) 0.046(5) 0.006(5) 0.006(4) -0.002(4)
C3 0.048(5) 0.075(7) 0.065(6) -0.010(6) 0.012(5) -0.021(5)
C4 0.049(5) 0.063(6) 0.071(7) -0.014(6) -0.005(5) -0.008(5)
C5 0.064(6) 0.055(6) 0.053(5) -0.013(5) 0.003(5) -0.016(5)
C6 0.038(4) 0.049(5) 0.045(5) -0.009(4) 0.006(4) -0.007(4)
C7 0.039(4) 0.047(5) 0.045(5) -0.023(4) 0.010(4) -0.002(3)
C8 0.040(4) 0.049(5) 0.046(5) -0.014(4) 0.014(4) -0.002(4)
C9 0.045(4) 0.048(5) 0.047(5) -0.007(4) 0.015(4) -0.014(4)
C10 0.044(4) 0.060(6) 0.037(4) -0.010(4) 0.010(4) -0.004(4)
C11 0.048(4) 0.048(5) 0.050(5) -0.007(5) 0.015(4) 0.000(4)
C12 0.062(5) 0.054(6) 0.048(5) -0.001(5) 0.022(5) 0.007(4)
C13 0.055(5) 0.069(6) 0.063(6) -0.020(6) 0.019(5) -0.008(5)
C14 0.060(6) 0.093(8) 0.060(6) -0.013(6) 0.023(5) 0.001(5)
C15 0.055(5) 0.068(7) 0.040(4) 0.006(5) 0.029(4) 0.007(5)
C16 0.044(4) 0.051(5) 0.039(4) -0.005(4) 0.012(4) -0.005(4)
C17 0.040(4) 0.050(5) 0.053(5) -0.013(5) 0.023(4) -0.013(4)
C18 0.055(5) 0.064(6) 0.069(6) -0.010(6) 0.020(5) -0.003(5)
C19 0.056(6) 0.076(8) 0.084(8) -0.027(7) 0.010(5) -0.014(5)
C20 0.051(5) 0.091(9) 0.091(8) -0.037(7) 0.029(6) -0.034(6)
C21 0.067(6) 0.055(7) 0.111(9) -0.015(6) 0.034(7) -0.021(5)
C22 0.064(5) 0.045(6) 0.076(7) -0.007(5) 0.027(5) -0.003(4)
C23 0.040(5) 0.081(8) 0.143(11) -0.077(8) 0.036(6) -0.021(5)
C24 0.048(6) 0.112(10) 0.196(16) -0.090(11) 0.042(8) -0.043(6)
C25 0.033(4) 0.058(6) 0.051(5) -0.003(5) 0.008(4) 0.002(4)
C26 0.058(5) 0.056(6) 0.066(6) -0.011(6) 0.018(5) -0.007(5)
C27 0.069(6) 0.082(8) 0.070(7) -0.028(7) 0.027(6) -0.006(6)
C28 0.059(6) 0.064(7) 0.093(8) -0.015(7) 0.025(6) 0.001(5)
C29 0.054(6) 0.070(8) 0.112(10) -0.012(7) 0.005(6) 0.002(5)
C30 0.050(5) 0.051(6) 0.078(7) -0.007(5) 0.016(5) 0.013(4)
C31 0.098(9) 0.060(7) 0.103(9) -0.003(7) 0.026(8) 0.013(6)
Cl1 0.144(4) 0.119(3) 0.182(5) -0.078(3) 0.038(4) -0.016(3)
Cl2 0.119(3) 0.132(4) 0.243(6) -0.064(4) 0.076(4) -0.048(3)
Cl3 0.102(2) 0.122(3) 0.101(3) -0.002(2) 0.029(2) 0.008(2)
N1 0.044(4) 0.051(4) 0.061(5) -0.016(4) 0.017(4) -0.003(3)
N2 0.038(3) 0.056(5) 0.053(4) -0.016(4) 0.013(3) -0.008(3)
S1 0.0491(12) 0.0567(15) 0.0552(15) -0.0175(12) 0.0109(11) -0.0061(10)

loop_
_atom_type_symbol
_atom_type_description
_atom_type_scat_dispersion_real
_atom_type_scat_dispersion_imag
_atom_type_scat_source
C C 0.0033 0.0016 'International Tables Vol C Tables 4.2.6.8 and 6.1.1.4'
H H 0.0000 0.0000 'International Tables Vol C Tables 4.2.6.8 and 6.1.1.4'
N N 0.0061 0.0033 'International Tables Vol C Tables 4.2.6.8 and 6.1.1.4'
S S 0.1246 0.1234 'International Tables Vol C Tables 4.2.6.8 and 6.1.1.4'
B B 0.0013 0.0007 'International Tables Vol C Tables 4.2.6.8 and 6.1.1.4'
Cl Cl 0.1484 0.1585 'International Tables Vol C Tables 4.2.6.8 and 6.1.1.4'

loop_
_geom_angle_atom_site_label_1
_geom_angle_atom_site_label_2
_geom_angle_atom_site_label_3
_geom_angle
_geom_angle_site_symmetry_1
_geom_angle_site_symmetry_3
_geom_angle_publ_flag
C1 B1 C25 123.7(7) . . ?
N1 B1 C1 115.2(8) . . ?
N1 B1 C25 121.0(7) . . ?
C16 B2 C17 121.8(8) . . ?
N2 B2 C16 118.4(7) . . ?
N2 B2 C17 119.7(9) . . ?
C2 C1 B1 121.0(8) . . ?
C6 C1 B1 120.1(7) . . ?
C6 C1 C2 118.9(8) . . ?
C3 C2 C1 121.1(9) . . ?
C2 C3 C4 119.4(9) . . ?
C5 C4 C3 122.8(9) . . ?
C4 C5 C6 118.3(9) . . ?
C1 C6 C7 119.4(7) . . ?
C5 C6 C1 119.5(8) . . ?
C5 C6 C7 121.1(8) . . ?
C6 C7 S1 128.7(6) . . ?
C8 C7 C6 120.3(7) . . ?
C8 C7 S1 110.7(6) . . ?
C9 C8 C7 112.5(7) . . ?
N1 C8 C7 122.5(7) . . ?
N1 C8 C9 125.0(7) . . ?
C8 C9 N2 123.4(8) . . ?
C10 C9 C8 114.4(7) . . ?
C10 C9 N2 122.1(8) . . ?
C9 C10 C11 123.1(7) . . ?
C9 C10 S1 109.8(6) . . ?
C11 C10 S1 127.0(7) . . ?
C12 C11 C10 122.8(8) . . ?
C12 C11 C16 121.1(8) . . ?
C16 C11 C10 116.0(8) . . ?
C13 C12 C11 120.9(9) . . ?
C12 C13 C14 120.2(9) . . ?
C15 C14 C13 118.6(9) . . ?
C14 C15 C16 122.6(9) . . ?
C11 C16 B2 120.5(7) . . ?
C15 C16 B2 122.9(8) . . ?
C15 C16 C11 116.6(8) . . ?
C18 C17 B2 119.9(8) . . ?
C18 C17 C22 118.2(8) . . ?
C22 C17 B2 121.8(8) . . ?
C17 C18 C19 121.1(9) . . ?
C20 C19 C18 119.5(10) . . ?
C19 C20 C21 121.6(9) . . ?
C20 C21 C22 119.1(10) . . ?
C17 C22 C21 120.5(9) . . ?
C24 C23 N2 118.2(9) . . ?
C23 C24 N1 120.6(11) . . ?
C26 C25 B1 121.9(9) . . ?
C26 C25 C30 117.0(9) . . ?
C30 C25 B1 121.1(8) . . ?
C27 C26 C25 124.3(10) . . ?
C26 C27 C28 120.5(11) . . ?
C27 C28 C29 117.5(10) . . ?
C30 C29 C28 121.5(11) . . ?
C29 C30 C25 119.1(10) . . ?
Cl1 C31 H31 106.1 . . ?
Cl1 C31 Cl2 115.3(9) . . ?
Cl1 C31 Cl3 110.9(7) . . ?
Cl2 C31 H31 106.1 . . ?
Cl2 C31 Cl3 111.6(7) . . ?
Cl3 C31 H31 106.1 . . ?
B1 N1 C24 124.7(8) . . ?
C8 N1 B1 122.5(7) . . ?
C8 N1 C24 111.7(7) . . ?
B2 N2 C23 127.8(7) . . ?
C9 N2 B2 119.7(7) . . ?
C9 N2 C23 112.5(7) . . ?
C7 S1 C10 92.5(4) . . ?

loop_
_geom_bond_atom_site_label_1
_geom_bond_atom_site_label_2
_geom_bond_distance
_geom_bond_site_symmetry_2
_geom_bond_publ_flag
B1 C1 1.563(12) . ?
B1 C25 1.563(14) . ?
B1 N1 1.444(11) . ?
B2 C16 1.531(14) . ?
B2 C17 1.578(12) . ?
B2 N2 1.415(12) . ?
C1 C2 1.431(11) . ?
C1 C6 1.420(12) . ?
C2 C3 1.377(13) . ?
C3 C4 1.397(15) . ?
C4 C5 1.384(14) . ?
C5 C6 1.446(11) . ?
C6 C7 1.452(11) . ?
C7 C8 1.414(11) . ?
C7 S1 1.726(8) . ?
C8 C9 1.405(12) . ?
C8 N1 1.384(11) . ?
C9 C10 1.383(13) . ?
C9 N2 1.429(10) . ?
C10 C11 1.459(12) . ?
C10 S1 1.762(8) . ?
C11 C12 1.390(13) . ?
C11 C16 1.446(11) . ?
C12 C13 1.364(13) . ?
C13 C14 1.454(14) . ?
C14 C15 1.377(14) . ?
C15 C16 1.419(12) . ?
C17 C18 1.402(13) . ?
C17 C22 1.421(13) . ?
C18 C19 1.442(13) . ?
C19 C20 1.354(16) . ?
C20 C21 1.417(17) . ?
C21 C22 1.423(13) . ?
C23 C24 1.399(15) . ?
C23 N2 1.495(12) . ?
C24 N1 1.499(12) . ?
C25 C26 1.411(14) . ?
C25 C30 1.420(13) . ?
C26 C27 1.365(15) . ?
C27 C28 1.391(16) . ?
C28 C29 1.444(18) . ?
C29 C30 1.421(16) . ?
C31 H31 0.9800 . ?
C31 Cl1 1.667(14) . ?
C31 Cl2 1.699(14) . ?
C31 Cl3 1.765(13) . ?
